data_7022844
loop_
_publ_author_name
'Huang, Yong'
'Wang, Wei'
'Lin, Chu-Chieh'
'Blake, Matthew P.'
'Clark, Lawrence'
'Schwarz, Andrew D.'
'Mountford, Philip'

_publ_section_title
;
 Potassium, zinc, and magnesium complexes of a bulky OOO-tridentate
 bis(phenolate) ligand: synthesis, structures, and studies of cyclic ester
 polymerisation.
;
_journal_issue 25
_journal_name_full 'Dalton transactions (Cambridge, England : 2003)'
_journal_page_first 9313
_journal_page_last 9324
_journal_paper_doi 10.1039/c3dt50135c
_journal_volume 42
_journal_year 2013
_chemical_formula_moiety 'C100 H104 Mg2 O6'
_chemical_formula_sum 'C100 H104 Mg2 O6'
_chemical_formula_weight 1450.45
_chemical_name_systematic
;
?
;
_space_group_IT_number 2
_symmetry_cell_setting triclinic
_symmetry_space_group_name_Hall '-P 1'
_symmetry_space_group_name_H-M 'P -1'
_atom_sites_solution_hydrogens geom
_atom_sites_solution_primary direct
_atom_sites_solution_secondary difmap
_audit_creation_method SHELXL-97
_cell_angle_alpha 65.05(3)
_cell_angle_beta 68.00(3)
_cell_angle_gamma 65.58(3)
_cell_formula_units_Z 1
_cell_length_a 12.498(3)
_cell_length_b 13.382(3)
_cell_length_c 15.071(3)
_cell_measurement_reflns_used 8857
_cell_measurement_temperature 293(2)
_cell_measurement_theta_max 27.485
_cell_measurement_theta_min 5.097
_cell_volume 2018.8(10)
_computing_cell_refinement 'Bruker XSCANS'
_computing_data_collection 'Bruker XSCANS'
_computing_data_reduction 'Bruker SHELXTL'
_computing_molecular_graphics 'Bruker SHELXTL'
_computing_publication_material 'Bruker SHELXTL'
_computing_structure_refinement 'SHELXL-97 (Sheldrick, 1997)'
_computing_structure_solution 'SHELXS-97 (Sheldrick, 1990)'
_diffrn_ambient_temperature 293(2)
_diffrn_measured_fraction_theta_full 0.991
_diffrn_measured_fraction_theta_max 0.991
_diffrn_measurement_device_type 'Bruker P4'
_diffrn_measurement_method '\w scans'
_diffrn_radiation_monochromator graphite
_diffrn_radiation_source 'fine-focus sealed tube'
_diffrn_radiation_type MoK\a
_diffrn_radiation_wavelength 0.71073
_diffrn_reflns_av_R_equivalents 0.0738
_diffrn_reflns_av_sigmaI/netI 0.1254
_diffrn_reflns_limit_h_max 15
_diffrn_reflns_limit_h_min -15
_diffrn_reflns_limit_k_max 16
_diffrn_reflns_limit_k_min -16
_diffrn_reflns_limit_l_max 18
_diffrn_reflns_limit_l_min -18
_diffrn_reflns_number 13724
_diffrn_reflns_theta_full 25.50
_diffrn_reflns_theta_max 25.50
_diffrn_reflns_theta_min 5.10
_exptl_absorpt_coefficient_mu 0.086
_exptl_absorpt_correction_T_max 0.994
_exptl_absorpt_correction_T_min 0.988
_exptl_absorpt_correction_type multi-scan
_exptl_absorpt_process_details 'SADABS, Sheldrick (1996)'
_exptl_crystal_colour colorless
_exptl_crystal_density_diffrn 1.193
_exptl_crystal_density_method 'not measured'
_exptl_crystal_description parallelpiped
_exptl_crystal_F_000 776
_exptl_crystal_size_max 0.15
_exptl_crystal_size_mid 0.12
_exptl_crystal_size_min 0.07
_refine_diff_density_max 0.209
_refine_diff_density_min -0.210
_refine_diff_density_rms 0.049
_refine_ls_extinction_method none
_refine_ls_goodness_of_fit_ref 1.019
_refine_ls_hydrogen_treatment mixed
_refine_ls_matrix_type full
_refine_ls_number_parameters 487
_refine_ls_number_reflns 7442
_refine_ls_number_restraints 0
_refine_ls_restrained_S_all 1.019
_refine_ls_R_factor_all 0.1303
_refine_ls_R_factor_gt 0.0507
_refine_ls_shift/su_max 0.001
_refine_ls_shift/su_mean 0.000
_refine_ls_structure_factor_coef Fsqd
_refine_ls_weighting_details 'calc w=1/[\s^2^(Fo^2^)+(0.0350P)^2^+0.0000P] where P=(Fo^2^+2Fc^2^)/3'
_refine_ls_weighting_scheme calc
_refine_ls_wR_factor_gt 0.0922
_refine_ls_wR_factor_ref 0.1116
_reflns_number_gt 3987
_reflns_number_total 7442
_reflns_threshold_expression >2sigma(I)
_cod_data_source_file c3dt50135c.txt
_cod_data_source_block '[Mg2L2]'
_cod_depositor_comments
;
The following automatic conversions were performed:

'_symmetry_cell_setting' value 'Triclinic' changed to 'triclinic'
according to /home/saulius/struct/CIF-dictionaries/cif_core.dic
dictionary named 'cif_core.dic' version 2.4.2 from 2011-04-26.

Automatic conversion script
Id: cif_fix_values 1891 2012-01-12 08:04:46Z andrius 
;
_cod_original_cell_volume 2018.9(7)
_cod_original_sg_symbol_H-M P-1
_cod_database_code 7022844

loop_
_symmetry_equiv_pos_as_xyz
'x, y, z'
'-x, -y, -z'

loop_
_atom_site_label
_atom_site_type_symbol
_atom_site_fract_x
_atom_site_fract_y
_atom_site_fract_z
_atom_site_U_iso_or_equiv
_atom_site_adp_type
_atom_site_occupancy
_atom_site_symmetry_multiplicity
_atom_site_calc_flag
_atom_site_refinement_flags
Mg1 Mg 0.97874(7) 0.58160(7) 0.40150(6) 0.0243(2) Uani 1 1 d .
O1 O 0.91028(13) 0.66495(13) 0.28858(11) 0.0257(4) Uani 1 1 d .
O2 O 1.06682(13) 0.69586(13) 0.36981(11) 0.0246(4) Uani 1 1 d .
O3 O 0.91929(13) 0.57474(13) 0.54664(11) 0.0231(4) Uani 1 1 d .
C1 C 0.97781(19) 0.7128(2) 0.19924(17) 0.0227(6) Uani 1 1 d .
C2 C 0.97775(19) 0.7062(2) 0.10842(17) 0.0233(6) Uani 1 1 d .
C3 C 1.05734(19) 0.7509(2) 0.01979(18) 0.0265(6) Uani 1 1 d .
H3A H 1.0579 0.7457 -0.0400 0.032 Uiso 1 1 calc R
C4 C 1.13589(19) 0.8030(2) 0.01610(17) 0.0251(6) Uani 1 1 d .
C5 C 1.1290(2) 0.8140(2) 0.10561(18) 0.0268(6) Uani 1 1 d .
H5A H 1.1782 0.8507 0.1053 0.032 Uiso 1 1 calc R
C6 C 1.0512(2) 0.7720(2) 0.19566(17) 0.0236(6) Uani 1 1 d .
C7 C 1.0355(2) 0.8004(2) 0.28631(17) 0.0284(6) Uani 1 1 d .
H7A H 1.0867 0.8472 0.2694 0.034 Uiso 1 1 calc R
H7B H 0.9521 0.8452 0.3068 0.034 Uiso 1 1 calc R
C8 C 1.0566(2) 0.7229(2) 0.45738(17) 0.0270(6) Uani 1 1 d .
H8A H 1.0926 0.7838 0.4356 0.032 Uiso 1 1 calc R
H8B H 1.1009 0.6550 0.5026 0.032 Uiso 1 1 calc R
C9 C 0.9264(2) 0.7612(2) 0.51260(17) 0.0242(6) Uani 1 1 d .
C10 C 0.8700(2) 0.8736(2) 0.51761(17) 0.0279(6) Uani 1 1 d .
H10A H 0.9137 0.9265 0.4849 0.034 Uiso 1 1 calc R
C11 C 0.7507(2) 0.9087(2) 0.57007(18) 0.0281(6) Uani 1 1 d .
C12 C 0.6899(2) 0.8249(2) 0.61852(18) 0.0263(6) Uani 1 1 d .
H12A H 0.6105 0.8461 0.6558 0.032 Uiso 1 1 calc R
C13 C 0.74042(19) 0.7122(2) 0.61453(17) 0.0227(6) Uani 1 1 d .
C14 C 0.8620(2) 0.6808(2) 0.55989(17) 0.0222(6) Uani 1 1 d .
C15 C 0.8868(2) 0.6578(2) 0.10673(18) 0.0268(6) Uani 1 1 d .
C16 C 0.7593(2) 0.7384(2) 0.1373(2) 0.0366(7) Uani 1 1 d .
H16A H 0.7466 0.7410 0.2033 0.055 Uiso 1 1 calc R
H16B H 0.6999 0.7097 0.1381 0.055 Uiso 1 1 calc R
H16C H 0.7516 0.8148 0.0896 0.055 Uiso 1 1 calc R
C17 C 0.9039(2) 0.6569(2) 0.00043(19) 0.0382(7) Uani 1 1 d .
H17A H 0.9829 0.6067 -0.0203 0.057 Uiso 1 1 calc R
H17B H 0.8960 0.7339 -0.0461 0.057 Uiso 1 1 calc R
H17C H 0.8433 0.6297 0.0014 0.057 Uiso 1 1 calc R
C18 C 0.9015(2) 0.5322(2) 0.17486(17) 0.0268(6) Uani 1 1 d .
C19 C 0.8079(2) 0.4837(2) 0.21247(19) 0.0344(7) Uani 1 1 d .
H19A H 0.7316 0.5306 0.2018 0.041 Uiso 1 1 calc R
C20 C 0.8259(2) 0.3668(2) 0.26550(19) 0.0381(7) Uani 1 1 d .
H20A H 0.7620 0.3363 0.2894 0.046 Uiso 1 1 calc R
C21 C 0.9376(3) 0.2961(2) 0.28288(19) 0.0387(7) Uani 1 1 d .
H21A H 0.9493 0.2179 0.3192 0.046 Uiso 1 1 calc R
C22 C 1.0323(2) 0.3419(2) 0.24602(19) 0.0355(7) Uani 1 1 d .
H22A H 1.1083 0.2946 0.2572 0.043 Uiso 1 1 calc R
C23 C 1.0138(2) 0.4582(2) 0.19243(18) 0.0307(6) Uani 1 1 d .
H23A H 1.0786 0.4877 0.1673 0.037 Uiso 1 1 calc R
C24 C 1.2239(2) 0.8516(2) -0.08064(18) 0.0287(6) Uani 1 1 d .
C25 C 1.2276(2) 0.8233(3) -0.17051(18) 0.0432(8) Uani 1 1 d .
H25A H 1.2545 0.7409 -0.1559 0.065 Uiso 1 1 calc R
H25B H 1.2826 0.8565 -0.2294 0.065 Uiso 1 1 calc R
H25C H 1.1481 0.8547 -0.1824 0.065 Uiso 1 1 calc R
C26 C 1.1809(2) 0.9841(2) -0.1065(2) 0.0515(8) Uani 1 1 d .
H26A H 1.1008 1.0146 -0.1172 0.077 Uiso 1 1 calc R
H26B H 1.2351 1.0165 -0.1667 0.077 Uiso 1 1 calc R
H26C H 1.1799 1.0037 -0.0518 0.077 Uiso 1 1 calc R
C27 C 1.3514(2) 0.7978(2) -0.06305(18) 0.0289(6) Uani 1 1 d .
C28 C 1.3914(2) 0.6820(2) -0.01009(19) 0.0365(7) Uani 1 1 d .
H28A H 1.3391 0.6378 0.0155 0.044 Uiso 1 1 calc R
C29 C 1.5065(2) 0.6296(3) 0.0062(2) 0.0501(8) Uani 1 1 d .
H29A H 1.5297 0.5519 0.0440 0.060 Uiso 1 1 calc R
C30 C 1.5867(3) 0.6919(3) -0.0335(2) 0.0548(9) Uani 1 1 d .
H30A H 1.6647 0.6565 -0.0236 0.066 Uiso 1 1 calc R
C31 C 1.5513(3) 0.8062(3) -0.0874(2) 0.0561(9) Uani 1 1 d .
H31A H 1.6056 0.8487 -0.1146 0.067 Uiso 1 1 calc R
C32 C 1.4341(2) 0.8602(3) -0.1024(2) 0.0416(7) Uani 1 1 d .
H32A H 1.4109 0.9384 -0.1388 0.050 Uiso 1 1 calc R
C33 C 0.6856(2) 1.0327(2) 0.57582(19) 0.0334(6) Uani 1 1 d .
C34 C 0.7549(3) 1.1165(2) 0.4947(2) 0.0517(8) Uani 1 1 d .
H34A H 0.8343 1.0925 0.5050 0.078 Uiso 1 1 calc R
H34B H 0.7119 1.1931 0.4993 0.078 Uiso 1 1 calc R
H34C H 0.7618 1.1162 0.4292 0.078 Uiso 1 1 calc R
C35 C 0.5596(3) 1.0749(2) 0.5564(2) 0.0549(9) Uani 1 1 d .
H35A H 0.5188 1.1522 0.5598 0.082 Uiso 1 1 calc R
H35B H 0.5134 1.0247 0.6065 0.082 Uiso 1 1 calc R
H35C H 0.5678 1.0743 0.4907 0.082 Uiso 1 1 calc R
C36 C 0.6781(2) 1.0364(2) 0.67891(19) 0.0301(6) Uani 1 1 d .
C37 C 0.7804(2) 0.9797(2) 0.71787(19) 0.0337(6) Uani 1 1 d .
H37A H 0.8508 0.9378 0.6825 0.040 Uiso 1 1 calc R
C38 C 0.7793(3) 0.9843(2) 0.8085(2) 0.0410(7) Uani 1 1 d .
H38A H 0.8486 0.9460 0.8332 0.049 Uiso 1 1 calc R
C39 C 0.6755(3) 1.0458(3) 0.8618(2) 0.0473(8) Uani 1 1 d .
H39A H 0.6743 1.0488 0.9228 0.057 Uiso 1 1 calc R
C40 C 0.5749(3) 1.1020(3) 0.8247(2) 0.0528(8) Uani 1 1 d .
H40A H 0.5049 1.1437 0.8605 0.063 Uiso 1 1 calc R
C41 C 0.5753(2) 1.0980(2) 0.7340(2) 0.0441(7) Uani 1 1 d .
H41A H 0.5056 1.1371 0.7098 0.053 Uiso 1 1 calc R
C42 C 0.6693(2) 0.6243(2) 0.67135(17) 0.0238(6) Uani 1 1 d .
C43 C 0.7243(2) 0.5360(2) 0.76126(18) 0.0324(6) Uani 1 1 d .
H43A H 0.8085 0.4990 0.7368 0.049 Uiso 1 1 calc R
H43B H 0.6824 0.4789 0.7979 0.049 Uiso 1 1 calc R
H43C H 0.7162 0.5753 0.8051 0.049 Uiso 1 1 calc R
C44 C 0.5347(2) 0.6809(2) 0.71596(19) 0.0341(7) Uani 1 1 d .
H44A H 0.4969 0.7368 0.6623 0.051 Uiso 1 1 calc R
H44B H 0.5291 0.7187 0.7601 0.051 Uiso 1 1 calc R
H44C H 0.4945 0.6225 0.7533 0.051 Uiso 1 1 calc R
C45 C 0.66984(19) 0.5643(2) 0.60361(18) 0.0252(6) Uani 1 1 d .
C46 C 0.6430(2) 0.4599(2) 0.6461(2) 0.0343(7) Uani 1 1 d .
H46A H 0.6319 0.4231 0.7153 0.041 Uiso 1 1 calc R
C47 C 0.6327(2) 0.4102(2) 0.5868(2) 0.0384(7) Uani 1 1 d .
H47A H 0.6141 0.3409 0.6168 0.046 Uiso 1 1 calc R
C48 C 0.6495(2) 0.4619(3) 0.4846(2) 0.0404(7) Uani 1 1 d .
H48A H 0.6422 0.4282 0.4453 0.049 Uiso 1 1 calc R
C49 C 0.6773(2) 0.5644(2) 0.4407(2) 0.0378(7) Uani 1 1 d .
H49A H 0.6909 0.5992 0.3712 0.045 Uiso 1 1 calc R
C50 C 0.6852(2) 0.6156(2) 0.50021(18) 0.0292(6) Uani 1 1 d .
H50A H 0.7013 0.6862 0.4699 0.035 Uiso 1 1 calc R

loop_
_atom_site_aniso_label
_atom_site_aniso_U_11
_atom_site_aniso_U_22
_atom_site_aniso_U_33
_atom_site_aniso_U_23
_atom_site_aniso_U_13
_atom_site_aniso_U_12
Mg1 0.0285(4) 0.0217(5) 0.0225(5) -0.0087(4) -0.0059(4) -0.0061(4)
O1 0.0268(9) 0.0268(10) 0.0207(10) -0.0041(8) -0.0040(7) -0.0105(8)
O2 0.0292(9) 0.0250(10) 0.0197(9) -0.0082(8) -0.0045(7) -0.0084(8)
O3 0.0262(9) 0.0190(9) 0.0238(9) -0.0097(8) -0.0041(7) -0.0053(7)
C1 0.0217(13) 0.0206(14) 0.0206(14) -0.0042(11) -0.0040(11) -0.0051(11)
C2 0.0233(13) 0.0192(14) 0.0239(15) -0.0054(12) -0.0067(11) -0.0037(11)
C3 0.0260(13) 0.0259(15) 0.0240(15) -0.0089(12) -0.0084(11) -0.0014(12)
C4 0.0220(13) 0.0228(15) 0.0243(15) -0.0058(12) -0.0036(11) -0.0046(11)
C5 0.0279(14) 0.0254(15) 0.0283(15) -0.0085(12) -0.0069(11) -0.0092(12)
C6 0.0255(13) 0.0197(14) 0.0239(15) -0.0064(12) -0.0056(11) -0.0062(11)
C7 0.0368(15) 0.0247(16) 0.0232(15) -0.0056(13) -0.0031(12) -0.0144(12)
C8 0.0310(14) 0.0347(16) 0.0234(14) -0.0127(13) -0.0047(11) -0.0154(13)
C9 0.0297(14) 0.0265(16) 0.0211(14) -0.0089(12) -0.0071(11) -0.0106(12)
C10 0.0388(15) 0.0261(16) 0.0240(15) -0.0083(12) -0.0057(12) -0.0160(13)
C11 0.0364(15) 0.0234(15) 0.0267(15) -0.0098(12) -0.0100(12) -0.0070(13)
C12 0.0263(13) 0.0250(15) 0.0259(15) -0.0119(12) -0.0051(11) -0.0032(12)
C13 0.0235(13) 0.0221(15) 0.0216(14) -0.0087(12) -0.0030(10) -0.0064(11)
C14 0.0285(14) 0.0197(14) 0.0198(14) -0.0073(11) -0.0076(11) -0.0059(12)
C15 0.0272(13) 0.0312(16) 0.0249(15) -0.0070(12) -0.0087(11) -0.0112(12)
C16 0.0321(15) 0.0353(17) 0.0439(18) -0.0096(14) -0.0149(13) -0.0096(13)
C17 0.0461(16) 0.0417(18) 0.0335(17) -0.0068(14) -0.0156(13) -0.0195(14)
C18 0.0320(15) 0.0319(16) 0.0217(14) -0.0120(12) -0.0062(11) -0.0111(13)
C19 0.0335(15) 0.0361(18) 0.0374(17) -0.0146(14) -0.0077(13) -0.0118(13)
C20 0.0465(17) 0.0385(19) 0.0361(17) -0.0143(15) -0.0021(14) -0.0236(15)
C21 0.0584(19) 0.0284(17) 0.0305(17) -0.0053(13) -0.0105(14) -0.0186(16)
C22 0.0443(16) 0.0316(17) 0.0345(17) -0.0106(14) -0.0169(13) -0.0085(14)
C23 0.0365(15) 0.0297(17) 0.0302(16) -0.0073(13) -0.0108(12) -0.0138(13)
C24 0.0273(14) 0.0280(16) 0.0218(14) -0.0048(12) -0.0022(11) -0.0066(12)
C25 0.0332(15) 0.068(2) 0.0250(16) -0.0141(15) -0.0011(12) -0.0183(15)
C26 0.0495(18) 0.0338(18) 0.0421(19) -0.0005(15) 0.0040(15) -0.0111(15)
C27 0.0332(15) 0.0365(17) 0.0204(14) -0.0127(13) 0.0009(11) -0.0167(13)
C28 0.0302(15) 0.0397(19) 0.0357(17) -0.0084(15) -0.0077(12) -0.0110(14)
C29 0.0391(18) 0.055(2) 0.0414(19) -0.0114(16) -0.0108(14) -0.0035(16)
C30 0.0336(18) 0.083(3) 0.055(2) -0.031(2) -0.0131(16) -0.0140(19)
C31 0.0407(19) 0.083(3) 0.066(2) -0.036(2) 0.0013(16) -0.038(2)
C32 0.0452(18) 0.0428(19) 0.0423(18) -0.0193(15) 0.0002(14) -0.0221(15)
C33 0.0444(16) 0.0202(15) 0.0354(16) -0.0097(13) -0.0138(13) -0.0052(13)
C34 0.083(2) 0.0221(17) 0.0406(19) -0.0083(14) -0.0065(17) -0.0168(16)
C35 0.068(2) 0.0348(19) 0.070(2) -0.0243(17) -0.0408(18) 0.0067(16)
C36 0.0363(15) 0.0197(15) 0.0359(17) -0.0116(13) -0.0060(13) -0.0096(13)
C37 0.0367(16) 0.0288(16) 0.0357(17) -0.0151(14) -0.0044(13) -0.0089(13)
C38 0.0480(18) 0.0379(18) 0.0460(19) -0.0110(15) -0.0170(15) -0.0185(15)
C39 0.060(2) 0.057(2) 0.0397(19) -0.0251(17) -0.0036(16) -0.0280(18)
C40 0.0475(19) 0.059(2) 0.058(2) -0.0404(19) -0.0001(16) -0.0106(17)
C41 0.0395(16) 0.0388(19) 0.057(2) -0.0260(16) -0.0097(14) -0.0051(14)
C42 0.0255(13) 0.0229(15) 0.0198(14) -0.0085(12) -0.0007(10) -0.0070(11)
C43 0.0352(15) 0.0344(17) 0.0264(15) -0.0079(13) -0.0040(12) -0.0145(13)
C44 0.0286(14) 0.0359(17) 0.0345(16) -0.0149(13) 0.0014(12) -0.0109(13)
C45 0.0208(13) 0.0240(15) 0.0296(15) -0.0102(12) -0.0041(11) -0.0058(11)
C46 0.0381(16) 0.0334(17) 0.0321(16) -0.0092(14) -0.0054(12) -0.0156(14)
C47 0.0360(16) 0.0342(17) 0.051(2) -0.0191(15) -0.0054(14) -0.0151(14)
C48 0.0379(16) 0.049(2) 0.050(2) -0.0273(17) -0.0103(14) -0.0151(15)
C49 0.0361(16) 0.049(2) 0.0350(17) -0.0183(15) -0.0095(13) -0.0134(15)
C50 0.0321(14) 0.0284(16) 0.0301(16) -0.0096(13) -0.0086(12) -0.0106(12)

loop_
_atom_type_symbol
_atom_type_description
_atom_type_scat_dispersion_real
_atom_type_scat_dispersion_imag
_atom_type_scat_source
C C 0.0033 0.0016 'International Tables Vol C Tables 4.2.6.8 and 6.1.1.4'
H H 0.0000 0.0000 'International Tables Vol C Tables 4.2.6.8 and 6.1.1.4'
O O 0.0106 0.0060 'International Tables Vol C Tables 4.2.6.8 and 6.1.1.4'
Mg Mg 0.0486 0.0363 'International Tables Vol C Tables 4.2.6.8 and 6.1.1.4'

loop_
_geom_angle_atom_site_label_1
_geom_angle_atom_site_label_2
_geom_angle_atom_site_label_3
_geom_angle
_geom_angle_site_symmetry_1
_geom_angle_site_symmetry_3
O1 Mg1 O3 135.51(8) . 2_766
O1 Mg1 O3 134.02(8) . .
O3 Mg1 O3 83.88(8) 2_766 .
O1 Mg1 O2 94.87(8) . .
O3 Mg1 O2 109.09(7) 2_766 .
O3 Mg1 O2 90.71(7) . .
O1 Mg1 C1 24.64(6) . .
O3 Mg1 C1 127.59(8) 2_766 .
O3 Mg1 C1 148.31(7) . .
O2 Mg1 C1 76.41(7) . .
O1 Mg1 C14 113.52(8) . .
O3 Mg1 C14 108.69(8) 2_766 .
O3 Mg1 C14 26.14(6) . .
O2 Mg1 C14 75.15(7) . .
C1 Mg1 C14 122.51(7) . .
O1 Mg1 Mg1 161.15(7) . 2_766
O3 Mg1 Mg1 42.74(6) 2_766 2_766
O3 Mg1 Mg1 41.15(5) . 2_766
O2 Mg1 Mg1 102.99(6) . 2_766
C1 Mg1 Mg1 169.87(6) . 2_766
C14 Mg1 Mg1 66.38(6) . 2_766
C1 O1 Mg1 119.41(13) . .
C7 O2 C8 111.61(17) . .
C7 O2 Mg1 112.90(13) . .
C8 O2 Mg1 114.04(13) . .
C14 O3 Mg1 145.45(14) . 2_766
C14 O3 Mg1 113.50(14) . .
Mg1 O3 Mg1 96.12(8) 2_766 .
O1 C1 C2 122.1(2) . .
O1 C1 C6 119.3(2) . .
C2 C1 C6 118.7(2) . .
O1 C1 Mg1 35.94(9) . .
C2 C1 Mg1 142.27(17) . .
C6 C1 Mg1 91.45(14) . .
C3 C2 C1 118.3(2) . .
C3 C2 C15 121.3(2) . .
C1 C2 C15 120.3(2) . .
C4 C3 C2 123.6(2) . .
C4 C3 H3A 118.2 . .
C2 C3 H3A 118.2 . .
C5 C4 C3 116.7(2) . .
C5 C4 C24 119.4(2) . .
C3 C4 C24 123.9(2) . .
C4 C5 C6 122.2(2) . .
C4 C5 H5A 118.9 . .
C6 C5 H5A 118.9 . .
C5 C6 C1 120.3(2) . .
C5 C6 C7 119.6(2) . .
C1 C6 C7 119.8(2) . .
O2 C7 C6 111.29(19) . .
O2 C7 H7A 109.4 . .
C6 C7 H7A 109.4 . .
O2 C7 H7B 109.4 . .
C6 C7 H7B 109.4 . .
H7A C7 H7B 108.0 . .
O2 C8 C9 111.11(17) . .
O2 C8 H8A 109.4 . .
C9 C8 H8A 109.4 . .
O2 C8 H8B 109.4 . .
C9 C8 H8B 109.4 . .
H8A C8 H8B 108.0 . .
C10 C9 C14 120.1(2) . .
C10 C9 C8 121.6(2) . .
C14 C9 C8 118.3(2) . .
C11 C10 C9 121.8(2) . .
C11 C10 H10A 119.1 . .
C9 C10 H10A 119.1 . .
C10 C11 C12 116.5(2) . .
C10 C11 C33 122.9(2) . .
C12 C11 C33 120.6(2) . .
C13 C12 C11 124.4(2) . .
C13 C12 H12A 117.8 . .
C11 C12 H12A 117.8 . .
C12 C13 C14 117.0(2) . .
C12 C13 C42 121.5(2) . .
C14 C13 C42 121.4(2) . .
O3 C14 C9 117.4(2) . .
O3 C14 C13 122.2(2) . .
C9 C14 C13 120.2(2) . .
O3 C14 Mg1 40.36(10) . .
C9 C14 Mg1 92.02(14) . .
C13 C14 Mg1 132.96(16) . .
C18 C15 C2 112.33(18) . .
C18 C15 C16 112.1(2) . .
C2 C15 C16 107.33(19) . .
C18 C15 C17 105.6(2) . .
C2 C15 C17 111.67(19) . .
C16 C15 C17 107.85(19) . .
C15 C16 H16A 109.5 . .
C15 C16 H16B 109.5 . .
H16A C16 H16B 109.5 . .
C15 C16 H16C 109.5 . .
H16A C16 H16C 109.5 . .
H16B C16 H16C 109.5 . .
C15 C17 H17A 109.5 . .
C15 C17 H17B 109.5 . .
H17A C17 H17B 109.5 . .
C15 C17 H17C 109.5 . .
H17A C17 H17C 109.5 . .
H17B C17 H17C 109.5 . .
C23 C18 C19 116.9(2) . .
C23 C18 C15 120.7(2) . .
C19 C18 C15 122.0(2) . .
C20 C19 C18 121.4(2) . .
C20 C19 H19A 119.3 . .
C18 C19 H19A 119.3 . .
C21 C20 C19 120.3(3) . .
C21 C20 H20A 119.8 . .
C19 C20 H20A 119.8 . .
C20 C21 C22 119.4(3) . .
C20 C21 H21A 120.3 . .
C22 C21 H21A 120.3 . .
C21 C22 C23 119.9(2) . .
C21 C22 H22A 120.1 . .
C23 C22 H22A 120.1 . .
C22 C23 C18 122.0(2) . .
C22 C23 H23A 119.0 . .
C18 C23 H23A 119.0 . .
C27 C24 C4 108.8(2) . .
C27 C24 C25 107.7(2) . .
C4 C24 C25 112.5(2) . .
C27 C24 C26 111.9(2) . .
C4 C24 C26 107.9(2) . .
C25 C24 C26 108.1(2) . .
C24 C25 H25A 109.5 . .
C24 C25 H25B 109.5 . .
H25A C25 H25B 109.5 . .
C24 C25 H25C 109.5 . .
H25A C25 H25C 109.5 . .
H25B C25 H25C 109.5 . .
C24 C26 H26A 109.5 . .
C24 C26 H26B 109.5 . .
H26A C26 H26B 109.5 . .
C24 C26 H26C 109.5 . .
H26A C26 H26C 109.5 . .
H26B C26 H26C 109.5 . .
C28 C27 C32 116.9(2) . .
C28 C27 C24 120.3(2) . .
C32 C27 C24 122.7(2) . .
C27 C28 C29 122.2(3) . .
C27 C28 H28A 118.9 . .
C29 C28 H28A 118.9 . .
C30 C29 C28 120.1(3) . .
C30 C29 H29A 120.0 . .
C28 C29 H29A 120.0 . .
C31 C30 C29 119.5(3) . .
C31 C30 H30A 120.2 . .
C29 C30 H30A 120.2 . .
C30 C31 C32 120.6(3) . .
C30 C31 H31A 119.7 . .
C32 C31 H31A 119.7 . .
C31 C32 C27 120.7(3) . .
C31 C32 H32A 119.7 . .
C27 C32 H32A 119.7 . .
C35 C33 C34 107.4(2) . .
C35 C33 C11 109.2(2) . .
C34 C33 C11 111.1(2) . .
C35 C33 C36 111.7(2) . .
C34 C33 C36 107.0(2) . .
C11 C33 C36 110.3(2) . .
C33 C34 H34A 109.5 . .
C33 C34 H34B 109.5 . .
H34A C34 H34B 109.5 . .
C33 C34 H34C 109.5 . .
H34A C34 H34C 109.5 . .
H34B C34 H34C 109.5 . .
C33 C35 H35A 109.5 . .
C33 C35 H35B 109.5 . .
H35A C35 H35B 109.5 . .
C33 C35 H35C 109.5 . .
H35A C35 H35C 109.5 . .
H35B C35 H35C 109.5 . .
C41 C36 C37 117.5(2) . .
C41 C36 C33 123.2(2) . .
C37 C36 C33 119.3(2) . .
C38 C37 C36 121.3(2) . .
C38 C37 H37A 119.4 . .
C36 C37 H37A 119.4 . .
C39 C38 C37 120.0(3) . .
C39 C38 H38A 120.0 . .
C37 C38 H38A 120.0 . .
C40 C39 C38 119.5(3) . .
C40 C39 H39A 120.2 . .
C38 C39 H39A 120.2 . .
C39 C40 C41 120.9(3) . .
C39 C40 H40A 119.5 . .
C41 C40 H40A 119.5 . .
C36 C41 C40 120.9(3) . .
C36 C41 H41A 119.6 . .
C40 C41 H41A 119.6 . .
C13 C42 C45 112.80(19) . .
C13 C42 C43 107.42(18) . .
C45 C42 C43 111.55(19) . .
C13 C42 C44 112.2(2) . .
C45 C42 C44 106.00(19) . .
C43 C42 C44 106.74(19) . .
C42 C43 H43A 109.5 . .
C42 C43 H43B 109.5 . .
H43A C43 H43B 109.5 . .
C42 C43 H43C 109.5 . .
H43A C43 H43C 109.5 . .
H43B C43 H43C 109.5 . .
C42 C44 H44A 109.5 . .
C42 C44 H44B 109.5 . .
H44A C44 H44B 109.5 . .
C42 C44 H44C 109.5 . .
H44A C44 H44C 109.5 . .
H44B C44 H44C 109.5 . .
C50 C45 C46 117.2(2) . .
C50 C45 C42 122.1(2) . .
C46 C45 C42 120.4(2) . .
C47 C46 C45 121.0(3) . .
C47 C46 H46A 119.5 . .
C45 C46 H46A 119.5 . .
C48 C47 C46 120.8(3) . .
C48 C47 H47A 119.6 . .
C46 C47 H47A 119.6 . .
C47 C48 C49 119.3(3) . .
C47 C48 H48A 120.3 . .
C49 C48 H48A 120.3 . .
C48 C49 C50 120.0(3) . .
C48 C49 H49A 120.0 . .
C50 C49 H49A 120.0 . .
C45 C50 C49 121.7(2) . .
C45 C50 H50A 119.2 . .
C49 C50 H50A 119.2 . .

loop_
_geom_bond_atom_site_label_1
_geom_bond_atom_site_label_2
_geom_bond_distance
_geom_bond_site_symmetry_2
Mg1 O1 1.8901(18) .
Mg1 O3 1.9428(19) 2_766
Mg1 O3 2.0037(17) .
Mg1 O2 2.0396(17) .
Mg1 C1 2.805(3) .
Mg1 C14 2.838(3) .
Mg1 Mg1 2.936(2) 2_766
O1 C1 1.343(3) .
O2 C7 1.457(3) .
O2 C8 1.459(3) .
O3 C14 1.363(3) .
O3 Mg1 1.9428(19) 2_766
C1 C2 1.408(3) .
C1 C6 1.415(3) .
C2 C3 1.398(3) .
C2 C15 1.535(3) .
C3 C4 1.395(3) .
C3 H3A 0.9300 .
C4 C5 1.385(3) .
C4 C24 1.532(3) .
C5 C6 1.386(3) .
C5 H5A 0.9300 .
C6 C7 1.491(3) .
C7 H7A 0.9700 .
C7 H7B 0.9700 .
C8 C9 1.503(3) .
C8 H8A 0.9700 .
C8 H8B 0.9700 .
C9 C10 1.394(3) .
C9 C14 1.398(3) .
C10 C11 1.386(3) .
C10 H10A 0.9300 .
C11 C12 1.401(3) .
C11 C33 1.541(3) .
C12 C13 1.392(3) .
C12 H12A 0.9300 .
C13 C14 1.411(3) .
C13 C42 1.534(3) .
C15 C18 1.530(3) .
C15 C16 1.538(3) .
C15 C17 1.540(3) .
C16 H16A 0.9600 .
C16 H16B 0.9600 .
C16 H16C 0.9600 .
C17 H17A 0.9600 .
C17 H17B 0.9600 .
C17 H17C 0.9600 .
C18 C23 1.389(3) .
C18 C19 1.390(3) .
C19 C20 1.387(4) .
C19 H19A 0.9300 .
C20 C21 1.373(3) .
C20 H20A 0.9300 .
C21 C22 1.380(3) .
C21 H21A 0.9300 .
C22 C23 1.382(3) .
C22 H22A 0.9300 .
C23 H23A 0.9300 .
C24 C27 1.528(3) .
C24 C25 1.533(3) .
C24 C26 1.540(3) .
C25 H25A 0.9600 .
C25 H25B 0.9600 .
C25 H25C 0.9600 .
C26 H26A 0.9600 .
C26 H26B 0.9600 .
C26 H26C 0.9600 .
C27 C28 1.380(3) .
C27 C32 1.398(3) .
C28 C29 1.381(3) .
C28 H28A 0.9300 .
C29 C30 1.372(4) .
C29 H29A 0.9300 .
C30 C31 1.363(4) .
C30 H30A 0.9300 .
C31 C32 1.397(4) .
C31 H31A 0.9300 .
C32 H32A 0.9300 .
C33 C35 1.534(3) .
C33 C34 1.535(3) .
C33 C36 1.542(3) .
C34 H34A 0.9600 .
C34 H34B 0.9600 .
C34 H34C 0.9600 .
C35 H35A 0.9600 .
C35 H35B 0.9600 .
C35 H35C 0.9600 .
C36 C41 1.387(3) .
C36 C37 1.392(3) .
C37 C38 1.388(3) .
C37 H37A 0.9300 .
C38 C39 1.378(4) .
C38 H38A 0.9300 .
C39 C40 1.360(4) .
C39 H39A 0.9300 .
C40 C41 1.389(4) .
C40 H40A 0.9300 .
C41 H41A 0.9300 .
C42 C45 1.539(3) .
C42 C43 1.543(3) .
C42 C44 1.544(3) .
C43 H43A 0.9600 .
C43 H43B 0.9600 .
C43 H43C 0.9600 .
C44 H44A 0.9600 .
C44 H44B 0.9600 .
C44 H44C 0.9600 .
C45 C50 1.385(3) .
C45 C46 1.395(3) .
C46 C47 1.384(3) .
C46 H46A 0.9300 .
C47 C48 1.369(4) .
C47 H47A 0.9300 .
C48 C49 1.376(4) .
C48 H48A 0.9300 .
C49 C50 1.387(3) .
C49 H49A 0.9300 .
C50 H50A 0.9300 .
